data_4303277
loop_
_publ_author_name
'Hung Huy Nguyen'
'Jesudas J. Jegathesh'
'Pedro I. da S. Maia'
'Victor M. Deflon'
'Ronald Gust'
'Silke Bergemann'
'Ulrich Abram'

_publ_contact_author
;
      Ulrich Abram
      Free University of Berlin     
      Institute of Chemistry             
      Fabeckstrasse 34-36                     
      D-14195 Berlin         
      Germany                          
;
_publ_contact_author_email abram@chemie.fu-berlin.de
_publ_contact_author_fax '0049 (0)30 838 52676'
_publ_contact_author_phone '0049 (0)30 838 54002'
_publ_section_title
;
Synthesis, Structural Characterization, and Biological Evaluation of
Oxorhenium(V) Complexes with a Novel Type of Thiosemicarbazones Derived
from N-[N',N'-Dialkylamino(thiocarbonyl)]benzimidoyl Chlorides
;
_journal_name_full 'Inorganic Chemistry'
_journal_page_first 9356
_journal_page_last 9364
_journal_paper_doi 10.1021/ic901160v
_journal_volume 48
_journal_year 2009
_chemical_formula_moiety 'C17 H25 N5 S2'
_chemical_formula_sum 'C17 H25 N5 S2'
_chemical_formula_weight 363.54
_chemical_name_common Pyrotsc-Et2bzm
_chemical_name_systematic
;
N-(N',N'- Diethylaminothiocarbonyl)-N''-
(N-1-Pyrrolidinecarbothioamide)benzamidine
;
_space_group_IT_number 14
_symmetry_cell_setting monoclinic
_symmetry_space_group_name_Hall '-P 2ybc'
_symmetry_space_group_name_H-M 'P 1 21/c 1'
_atom_sites_solution_hydrogens geom
_atom_sites_solution_primary direct
_atom_sites_solution_secondary difmap
_audit_creation_method SHELXL-97
_cell_angle_alpha 90.00
_cell_angle_beta 99.55(7)
_cell_angle_gamma 90.00
_cell_formula_units_Z 8
_cell_length_a 15.27(1)
_cell_length_b 13.408(4)
_cell_length_c 18.94(1)
_cell_measurement_reflns_used 310
_cell_measurement_temperature 200(2)
_cell_measurement_theta_max 27.58
_cell_measurement_theta_min 3.50
_cell_volume 3824(4)
_computing_cell_refinement 'STOE X-AREA'
_computing_data_collection 'STOE X-AREA'
_computing_data_reduction 'STOE X-RED'
_computing_molecular_graphics ORTEP3
_computing_publication_material WinGX
_computing_structure_refinement 'SHELXL-97 (Sheldrick, 1997)'
_computing_structure_solution 'SHELXS-97 (Sheldrick, 1997)'
_diffrn_ambient_temperature 200(2)
_diffrn_detector_area_resol_mean 6.67
_diffrn_measured_fraction_theta_full 0.976
_diffrn_measured_fraction_theta_max 0.976
_diffrn_measurement_device_type 'STOE IPDS 2T'
_diffrn_measurement_method 'rotation method'
_diffrn_radiation_monochromator graphite
_diffrn_radiation_source 'fine-focus sealed tube'
_diffrn_radiation_type MoK\a
_diffrn_radiation_wavelength 0.71073
_diffrn_reflns_av_R_equivalents 0.1063
_diffrn_reflns_av_sigmaI/netI 0.1261
_diffrn_reflns_limit_h_max 20
_diffrn_reflns_limit_h_min -20
_diffrn_reflns_limit_k_max 18
_diffrn_reflns_limit_k_min -18
_diffrn_reflns_limit_l_max 26
_diffrn_reflns_limit_l_min -18
_diffrn_reflns_number 28246
_diffrn_reflns_theta_full 29.40
_diffrn_reflns_theta_max 29.40
_diffrn_reflns_theta_min 2.66
_diffrn_standards_decay_% 0.1
_exptl_absorpt_coefficient_mu 0.287
_exptl_absorpt_correction_type none
_exptl_crystal_colour Colorless
_exptl_crystal_density_diffrn 1.263
_exptl_crystal_density_method 'not measured'
_exptl_crystal_description block
_exptl_crystal_F_000 1552
_exptl_crystal_size_max 0.45
_exptl_crystal_size_mid 0.35
_exptl_crystal_size_min 0.30
_refine_diff_density_max 0.388
_refine_diff_density_min -0.334
_refine_diff_density_rms 0.063
_refine_ls_extinction_method none
_refine_ls_goodness_of_fit_ref 0.920
_refine_ls_hydrogen_treatment constr
_refine_ls_matrix_type full
_refine_ls_number_parameters 433
_refine_ls_number_reflns 10304
_refine_ls_number_restraints 0
_refine_ls_restrained_S_all 0.920
_refine_ls_R_factor_all 0.1546
_refine_ls_R_factor_gt 0.0648
_refine_ls_shift/su_max 0.001
_refine_ls_shift/su_mean 0.000
_refine_ls_structure_factor_coef Fsqd
_refine_ls_weighting_details 'calc w=1/[\s^2^(Fo^2^)+(0.0545P)^2^+0.0000P] where P=(Fo^2^+2Fc^2^)/3'
_refine_ls_weighting_scheme calc
_refine_ls_wR_factor_gt 0.1189
_refine_ls_wR_factor_ref 0.1458
_reflns_number_gt 4853
_reflns_number_total 10304
_reflns_threshold_expression >2sigma(I)
_cod_data_source_file ic901160v_si_001_2.cif
_cod_data_source_block hnjzob
_cod_database_code 4303277

loop_
_symmetry_equiv_pos_as_xyz
'x, y, z'
'-x, y+1/2, -z+1/2'
'-x, -y, -z'
'x, -y-1/2, z-1/2'

loop_
_atom_site_label
_atom_site_type_symbol
_atom_site_fract_x
_atom_site_fract_y
_atom_site_fract_z
_atom_site_U_iso_or_equiv
_atom_site_adp_type
_atom_site_occupancy
_atom_site_symmetry_multiplicity
_atom_site_calc_flag
_atom_site_refinement_flags
_atom_site_disorder_assembly
_atom_site_disorder_group
S1 S 0.19634(6) 0.34098(6) 0.29152(5) 0.0414(2) Uani 1 1 d . . .
C2 C 0.2945(2) 0.2818(2) 0.29318(16) 0.0312(7) Uani 1 1 d . . .
N3 N 0.29908(17) 0.18035(17) 0.30266(14) 0.0305(6) Uani 1 1 d . . .
H3 H 0.3481 0.1510 0.2988 0.037 Uiso 1 1 calc R . .
C4 C 0.22806(19) 0.1209(2) 0.31847(16) 0.0276(6) Uani 1 1 d . . .
N5 N 0.16048(17) 0.09396(18) 0.27263(14) 0.0317(6) Uani 1 1 d . . .
N7 N 0.15488(17) 0.13343(18) 0.20507(14) 0.0334(6) Uani 1 1 d . . .
H7 H 0.1950 0.1741 0.1958 0.040 Uiso 1 1 calc R . .
C8 C 0.0860(2) 0.1084(2) 0.15285(16) 0.0295(7) Uani 1 1 d . . .
S9 S 0.01822(5) 0.01137(5) 0.15944(5) 0.03598(19) Uani 1 1 d . . .
C31 C 0.2364(2) 0.0806(2) 0.39195(17) 0.0313(7) Uani 1 1 d . . .
C32 C 0.1862(2) -0.0021(2) 0.40574(19) 0.0431(8) Uani 1 1 d . . .
H32 H 0.1457 -0.0302 0.3690 0.052 Uiso 1 1 calc R . .
C33 C 0.1966(3) -0.0422(3) 0.4739(2) 0.0583(11) Uani 1 1 d . . .
H33 H 0.1639 -0.0982 0.4825 0.070 Uiso 1 1 calc R . .
C34 C 0.2552(3) 0.0000(4) 0.5294(2) 0.0692(13) Uani 1 1 d . . .
H34 H 0.2627 -0.0278 0.5749 0.083 Uiso 1 1 calc R . .
C35 C 0.3022(3) 0.0832(4) 0.5165(2) 0.0695(13) Uani 1 1 d . . .
H35 H 0.3401 0.1133 0.5540 0.083 Uiso 1 1 calc R . .
C36 C 0.2937(2) 0.1231(3) 0.44805(19) 0.0501(9) Uani 1 1 d . . .
H36 H 0.3268 0.1789 0.4399 0.060 Uiso 1 1 calc R . .
N6 N 0.36979(19) 0.32768(18) 0.28468(15) 0.0387(7) Uani 1 1 d . . .
C41 C 0.4533(2) 0.2768(2) 0.2809(2) 0.0439(9) Uani 1 1 d . . .
H41A H 0.4600 0.2211 0.3141 0.053 Uiso 1 1 calc R . .
H41B H 0.5022 0.3225 0.2956 0.053 Uiso 1 1 calc R . .
C42 C 0.4581(3) 0.2391(3) 0.2075(3) 0.0648(12) Uani 1 1 d . . .
H42A H 0.5141 0.2064 0.2076 0.097 Uiso 1 1 calc R . .
H42B H 0.4527 0.2941 0.1746 0.097 Uiso 1 1 calc R . .
H42C H 0.4107 0.1927 0.1931 0.097 Uiso 1 1 calc R . .
C43 C 0.3717(3) 0.4353(2) 0.2695(2) 0.0585(12) Uani 1 1 d . . .
H43A H 0.3129 0.4569 0.2474 0.070 Uiso 1 1 calc R . .
H43B H 0.4120 0.4477 0.2359 0.070 Uiso 1 1 calc R . .
C44 C 0.4009(5) 0.4950(4) 0.3363(3) 0.113(2) Uani 1 1 d . . .
H44A H 0.4011 0.5646 0.3245 0.170 Uiso 1 1 calc R . .
H44B H 0.4596 0.4748 0.3578 0.170 Uiso 1 1 calc R . .
H44C H 0.3606 0.4837 0.3694 0.170 Uiso 1 1 calc R . .
N51 N 0.07775(18) 0.16691(17) 0.09465(14) 0.0325(6) Uani 1 1 d . . .
C52 C 0.0084(3) 0.1510(2) 0.03230(18) 0.0454(9) Uani 1 1 d . . .
H52A H -0.0501 0.1628 0.0442 0.054 Uiso 1 1 calc R . .
H52B H 0.0108 0.0838 0.0139 0.054 Uiso 1 1 calc R . .
C53 C 0.0303(4) 0.2276(3) -0.0216(2) 0.0751(15) Uani 1 1 d . . .
H53A H 0.0662 0.1977 -0.0538 0.090 Uiso 1 1 calc R . .
H53B H -0.0236 0.2539 -0.0498 0.090 Uiso 1 1 calc R . .
C54 C 0.0793(3) 0.3061(3) 0.0205(2) 0.0719(14) Uani 1 1 d . . .
H54A H 0.0388 0.3547 0.0351 0.086 Uiso 1 1 calc R . .
H54B H 0.1185 0.3398 -0.0071 0.086 Uiso 1 1 calc R . .
C55 C 0.1324(3) 0.2553(2) 0.08536(19) 0.0418(8) Uani 1 1 d . . .
H55A H 0.1909 0.2361 0.0765 0.050 Uiso 1 1 calc R . .
H55B H 0.1388 0.2983 0.1271 0.050 Uiso 1 1 calc R . .
S21 S 0.29633(6) 0.69908(6) 0.17736(6) 0.0453(2) Uani 1 1 d . . .
C22 C 0.2000(2) 0.7529(2) 0.18898(16) 0.0301(7) Uani 1 1 d . . .
N23 N 0.19405(17) 0.85503(16) 0.18861(14) 0.0300(6) Uani 1 1 d . . .
H23 H 0.1446 0.8822 0.1940 0.036 Uiso 1 1 calc R . .
C24 C 0.2669(2) 0.9180(2) 0.17955(16) 0.0284(6) Uani 1 1 d . . .
N25 N 0.33045(17) 0.93985(17) 0.23029(13) 0.0309(6) Uani 1 1 d . . .
N27 N 0.33050(18) 0.89230(19) 0.29400(13) 0.0342(6) Uani 1 1 d . . .
H27 H 0.2902 0.8486 0.2976 0.041 Uiso 1 1 calc R . .
C28 C 0.3931(2) 0.9128(2) 0.35180(16) 0.0296(6) Uani 1 1 d . . .
S29 S 0.46437(5) 1.00913(6) 0.35472(4) 0.03622(19) Uani 1 1 d . . .
C231 C 0.2660(2) 0.9672(2) 0.11006(16) 0.0303(7) Uani 1 1 d . . .
C232 C 0.3341(3) 1.0323(3) 0.1009(2) 0.0486(9) Uani 1 1 d . . .
H232 H 0.3812 1.0425 0.1382 0.058 Uiso 1 1 calc R . .
C233 C 0.3325(3) 1.0819(3) 0.0368(2) 0.0615(12) Uani 1 1 d . . .
H233 H 0.3783 1.1254 0.0311 0.074 Uiso 1 1 calc R . .
C234 C 0.2635(3) 1.0670(3) -0.0184(2) 0.0527(10) Uani 1 1 d . . .
H234 H 0.2623 1.1012 -0.0613 0.063 Uiso 1 1 calc R . .
C235 C 0.1968(3) 1.0030(3) -0.01113(19) 0.0500(9) Uani 1 1 d . . .
H235 H 0.1506 0.9927 -0.0491 0.060 Uiso 1 1 calc R . .
C236 C 0.1976(2) 0.9528(3) 0.05352(18) 0.0396(8) Uani 1 1 d . . .
H236 H 0.1517 0.9091 0.0585 0.048 Uiso 1 1 calc R . .
N26 N 0.12713(17) 0.70276(17) 0.20009(14) 0.0324(6) Uani 1 1 d . . .
C241 C 0.0480(2) 0.7513(2) 0.21910(19) 0.0379(8) Uani 1 1 d . . .
H24A H -0.0018 0.7056 0.2099 0.046 Uiso 1 1 calc R . .
H24B H 0.0336 0.8095 0.1890 0.046 Uiso 1 1 calc R . .
C242 C 0.0615(3) 0.7828(3) 0.2967(2) 0.0550(11) Uani 1 1 d . . .
H24C H 0.0083 0.8135 0.3069 0.082 Uiso 1 1 calc R . .
H24D H 0.1097 0.8295 0.3057 0.082 Uiso 1 1 calc R . .
H24E H 0.0752 0.7253 0.3267 0.082 Uiso 1 1 calc R . .
C243 C 0.1271(2) 0.5934(2) 0.2058(2) 0.0420(8) Uani 1 1 d . . .
H24F H 0.1060 0.5747 0.2495 0.050 Uiso 1 1 calc R . .
H24G H 0.1875 0.5693 0.2091 0.050 Uiso 1 1 calc R . .
C244 C 0.0702(3) 0.5444(3) 0.1437(2) 0.0627(12) Uani 1 1 d . . .
H24H H 0.0723 0.4734 0.1502 0.094 Uiso 1 1 calc R . .
H24I H 0.0917 0.5612 0.1004 0.094 Uiso 1 1 calc R . .
H24J H 0.0101 0.5671 0.1406 0.094 Uiso 1 1 calc R . .
N251 N 0.39301(18) 0.84953(18) 0.40648(14) 0.0353(6) Uani 1 1 d . . .
C252 C 0.3357(3) 0.7614(2) 0.40533(19) 0.0457(9) Uani 1 1 d . . .
H25A H 0.3396 0.7195 0.3642 0.055 Uiso 1 1 calc R . .
H25B H 0.2742 0.7804 0.4046 0.055 Uiso 1 1 calc R . .
C253 C 0.3730(5) 0.7092(4) 0.4741(3) 0.131(3) Uani 1 1 d . . .
H25C H 0.3252 0.6920 0.4997 0.157 Uiso 1 1 calc R . .
H25D H 0.4022 0.6481 0.4635 0.157 Uiso 1 1 calc R . .
C254 C 0.4332(4) 0.7703(3) 0.5163(3) 0.0755(15) Uani 1 1 d . . .
H25E H 0.4878 0.7338 0.5322 0.091 Uiso 1 1 calc R . .
H25F H 0.4091 0.7908 0.5582 0.091 Uiso 1 1 calc R . .
C255 C 0.4528(3) 0.8603(3) 0.47504(19) 0.0485(9) Uani 1 1 d . . .
H25G H 0.4403 0.9211 0.4993 0.058 Uiso 1 1 calc R . .
H25H H 0.5144 0.8610 0.4683 0.058 Uiso 1 1 calc R . .

loop_
_atom_site_aniso_label
_atom_site_aniso_U_11
_atom_site_aniso_U_22
_atom_site_aniso_U_33
_atom_site_aniso_U_23
_atom_site_aniso_U_13
_atom_site_aniso_U_12
S1 0.0408(5) 0.0347(4) 0.0478(5) -0.0070(4) 0.0052(4) 0.0052(4)
C2 0.0391(18) 0.0326(15) 0.0207(15) -0.0016(11) 0.0017(13) -0.0022(13)
N3 0.0274(13) 0.0302(12) 0.0341(15) 0.0036(10) 0.0056(11) -0.0013(10)
C4 0.0263(15) 0.0278(13) 0.0281(16) 0.0025(11) 0.0029(13) -0.0005(11)
N5 0.0321(14) 0.0331(13) 0.0287(14) 0.0033(10) 0.0019(12) 0.0005(10)
N7 0.0300(14) 0.0401(14) 0.0286(14) 0.0045(11) 0.0005(11) -0.0076(11)
C8 0.0311(16) 0.0266(13) 0.0289(16) -0.0009(12) -0.0003(13) 0.0019(12)
S9 0.0354(4) 0.0292(4) 0.0408(5) 0.0014(3) -0.0011(3) -0.0032(3)
C31 0.0305(17) 0.0344(15) 0.0291(16) 0.0037(12) 0.0048(13) 0.0053(12)
C32 0.056(2) 0.0325(16) 0.044(2) -0.0003(15) 0.0178(17) 0.0024(16)
C33 0.085(3) 0.0440(19) 0.055(3) 0.0187(18) 0.038(3) 0.014(2)
C34 0.066(3) 0.101(3) 0.045(2) 0.035(3) 0.021(2) 0.034(3)
C35 0.040(2) 0.130(4) 0.036(2) 0.016(2) 0.0002(19) 0.005(3)
C36 0.036(2) 0.081(3) 0.0320(19) 0.0075(18) 0.0016(16) -0.0097(18)
N6 0.0401(16) 0.0315(13) 0.0463(17) 0.0017(12) 0.0129(14) -0.0022(12)
C41 0.036(2) 0.0417(18) 0.054(2) 0.0067(16) 0.0075(17) -0.0071(15)
C42 0.063(3) 0.058(2) 0.082(3) -0.020(2) 0.038(3) -0.006(2)
C43 0.070(3) 0.0312(17) 0.084(3) 0.0050(18) 0.040(3) -0.0020(17)
C44 0.161(6) 0.061(3) 0.140(5) -0.048(3) 0.090(5) -0.057(4)
N51 0.0380(15) 0.0303(12) 0.0262(13) -0.0001(10) -0.0032(11) -0.0046(11)
C52 0.057(2) 0.0373(16) 0.0342(19) 0.0001(14) -0.0135(16) -0.0034(16)
C53 0.108(4) 0.062(3) 0.045(3) 0.016(2) -0.016(3) -0.019(3)
C54 0.087(3) 0.066(3) 0.055(3) 0.026(2) -0.012(2) -0.028(2)
C55 0.049(2) 0.0384(17) 0.037(2) 0.0018(14) 0.0057(17) -0.0129(15)
S21 0.0375(5) 0.0381(4) 0.0624(6) -0.0137(4) 0.0149(4) 0.0021(4)
C22 0.0332(17) 0.0288(14) 0.0268(16) -0.0038(12) 0.0010(13) -0.0016(12)
N23 0.0252(13) 0.0279(12) 0.0372(15) 0.0010(10) 0.0065(11) -0.0014(10)
C24 0.0278(16) 0.0292(13) 0.0279(16) -0.0011(12) 0.0037(13) -0.0016(12)
N25 0.0363(15) 0.0329(13) 0.0224(13) 0.0019(10) 0.0021(11) -0.0030(11)
N27 0.0382(15) 0.0400(13) 0.0234(13) 0.0049(11) 0.0022(12) -0.0109(12)
C28 0.0306(16) 0.0322(14) 0.0252(15) -0.0009(12) 0.0024(13) 0.0034(12)
S29 0.0349(4) 0.0367(4) 0.0352(4) -0.0023(3) 0.0004(3) -0.0049(3)
C231 0.0313(16) 0.0336(14) 0.0251(15) -0.0001(12) 0.0020(13) -0.0023(12)
C232 0.054(2) 0.051(2) 0.038(2) 0.0030(16) 0.0014(18) -0.0182(17)
C233 0.070(3) 0.069(3) 0.045(2) 0.016(2) 0.007(2) -0.028(2)
C234 0.065(3) 0.059(2) 0.035(2) 0.0162(17) 0.0095(19) 0.005(2)
C235 0.046(2) 0.069(2) 0.0315(18) 0.0043(18) -0.0018(16) 0.0041(19)
C236 0.0350(19) 0.0517(19) 0.0302(17) -0.0004(14) -0.0006(15) -0.0059(15)
N26 0.0341(14) 0.0240(11) 0.0397(15) -0.0002(10) 0.0075(12) -0.0042(10)
C241 0.0336(18) 0.0323(15) 0.050(2) -0.0002(14) 0.0135(16) -0.0052(13)
C242 0.066(3) 0.049(2) 0.057(3) -0.0174(18) 0.032(2) -0.0133(19)
C243 0.046(2) 0.0264(15) 0.055(2) 0.0044(14) 0.0129(18) -0.0018(14)
C244 0.078(3) 0.0406(19) 0.072(3) -0.0178(19) 0.021(2) -0.017(2)
N251 0.0406(16) 0.0367(13) 0.0263(14) 0.0012(11) -0.0015(12) -0.0040(12)
C252 0.057(2) 0.0414(18) 0.038(2) 0.0023(15) 0.0056(18) -0.0117(16)
C253 0.211(8) 0.098(4) 0.060(3) 0.043(3) -0.046(4) -0.090(5)
C254 0.090(4) 0.074(3) 0.054(3) 0.031(2) -0.010(3) -0.014(3)
C255 0.053(2) 0.060(2) 0.0282(18) 0.0054(16) -0.0064(17) -0.0053(18)

loop_
_atom_type_symbol
_atom_type_description
_atom_type_scat_dispersion_real
_atom_type_scat_dispersion_imag
_atom_type_scat_source
C C 0.0033 0.0016 'International Tables Vol C Tables 4.2.6.8 and 6.1.1.4'
H H 0.0000 0.0000 'International Tables Vol C Tables 4.2.6.8 and 6.1.1.4'
N N 0.0061 0.0033 'International Tables Vol C Tables 4.2.6.8 and 6.1.1.4'
S S 0.1246 0.1234 'International Tables Vol C Tables 4.2.6.8 and 6.1.1.4'

loop_
_geom_angle_atom_site_label_1
_geom_angle_atom_site_label_2
_geom_angle_atom_site_label_3
_geom_angle
_geom_angle_site_symmetry_1
_geom_angle_site_symmetry_3
_geom_angle_publ_flag
N6 C2 N3 116.5(3) . . ?
N6 C2 S1 124.0(2) . . ?
N3 C2 S1 119.5(2) . . ?
C2 N3 C4 124.1(3) . . ?
N5 C4 N3 124.9(3) . . ?
N5 C4 C31 117.9(3) . . ?
N3 C4 C31 117.1(3) . . ?
C4 N5 N7 116.1(3) . . ?
C8 N7 N5 120.2(3) . . ?
N51 C8 N7 114.1(3) . . ?
N51 C8 S9 122.6(2) . . ?
N7 C8 S9 123.3(2) . . ?
C36 C31 C32 118.7(3) . . ?
C36 C31 C4 121.2(3) . . ?
C32 C31 C4 120.1(3) . . ?
C33 C32 C31 120.1(4) . . ?
C34 C33 C32 120.6(4) . . ?
C35 C34 C33 119.4(4) . . ?
C34 C35 C36 120.6(4) . . ?
C31 C36 C35 120.5(4) . . ?
C2 N6 C41 124.5(3) . . ?
C2 N6 C43 121.3(3) . . ?
C41 N6 C43 113.8(3) . . ?
N6 C41 C42 112.5(3) . . ?
N6 C43 C44 111.8(4) . . ?
C8 N51 C52 122.3(3) . . ?
C8 N51 C55 126.1(3) . . ?
C52 N51 C55 111.6(3) . . ?
N51 C52 C53 103.5(3) . . ?
C54 C53 C52 105.7(3) . . ?
C53 C54 C55 106.1(3) . . ?
N51 C55 C54 102.7(3) . . ?
N26 C22 N23 116.3(3) . . ?
N26 C22 S21 124.7(2) . . ?
N23 C22 S21 119.0(2) . . ?
C22 N23 C24 122.5(3) . . ?
N25 C24 N23 123.6(3) . . ?
N25 C24 C231 117.5(3) . . ?
N23 C24 C231 118.7(3) . . ?
C24 N25 N27 116.5(3) . . ?
C28 N27 N25 121.0(3) . . ?
N251 C28 N27 113.8(3) . . ?
N251 C28 S29 123.0(2) . . ?
N27 C28 S29 123.2(2) . . ?
C236 C231 C232 118.5(3) . . ?
C236 C231 C24 121.7(3) . . ?
C232 C231 C24 119.8(3) . . ?
C233 C232 C231 120.5(3) . . ?
C234 C233 C232 120.0(4) . . ?
C235 C234 C233 120.6(4) . . ?
C234 C235 C236 119.8(3) . . ?
C231 C236 C235 120.6(3) . . ?
C22 N26 C241 123.5(2) . . ?
C22 N26 C243 121.3(3) . . ?
C241 N26 C243 114.4(3) . . ?
N26 C241 C242 112.2(3) . . ?
N26 C243 C244 112.9(3) . . ?
C28 N251 C255 122.8(3) . . ?
C28 N251 C252 125.2(3) . . ?
C255 N251 C252 112.0(3) . . ?
N251 C252 C253 102.8(3) . . ?
C254 C253 C252 110.2(4) . . ?
C253 C254 C255 110.4(4) . . ?
N251 C255 C254 103.5(3) . . ?

loop_
_geom_bond_atom_site_label_1
_geom_bond_atom_site_label_2
_geom_bond_distance
_geom_bond_site_symmetry_2
_geom_bond_publ_flag
S1 C2 1.692(4) . ?
C2 N6 1.337(4) . ?
C2 N3 1.372(4) . ?
N3 C4 1.417(4) . ?
C4 N5 1.285(4) . ?
C4 C31 1.479(4) . ?
N5 N7 1.374(4) . ?
N7 C8 1.361(4) . ?
C8 N51 1.342(4) . ?
C8 S9 1.680(3) . ?
C31 C36 1.382(5) . ?
C31 C32 1.397(4) . ?
C32 C33 1.384(5) . ?
C33 C34 1.383(7) . ?
C34 C35 1.370(7) . ?
C35 C36 1.389(5) . ?
N6 C41 1.459(4) . ?
N6 C43 1.473(4) . ?
C41 C42 1.492(6) . ?
C43 C44 1.500(7) . ?
N51 C52 1.465(4) . ?
N51 C55 1.477(4) . ?
C52 C53 1.524(5) . ?
C53 C54 1.450(6) . ?
C54 C55 1.517(5) . ?
S21 C22 1.685(3) . ?
C22 N26 1.346(4) . ?
C22 N23 1.372(4) . ?
N23 C24 1.429(4) . ?
C24 N25 1.281(4) . ?
C24 C231 1.471(4) . ?
N25 N27 1.365(3) . ?
N27 C28 1.357(4) . ?
C28 N251 1.339(4) . ?
C28 S29 1.683(3) . ?
C231 C236 1.379(4) . ?
C231 C232 1.391(5) . ?
C232 C233 1.381(5) . ?
C233 C234 1.371(6) . ?
C234 C235 1.356(5) . ?
C235 C236 1.396(5) . ?
N26 C241 1.468(4) . ?
N26 C243 1.470(4) . ?
C241 C242 1.509(5) . ?
C243 C244 1.494(5) . ?
N251 C255 1.466(4) . ?
N251 C252 1.468(4) . ?
C252 C253 1.504(6) . ?
C253 C254 1.382(6) . ?
C254 C255 1.495(5) . ?

loop_
_geom_hbond_atom_site_label_D
_geom_hbond_atom_site_label_H
_geom_hbond_atom_site_label_A
_geom_hbond_distance_DH
_geom_hbond_distance_HA
_geom_hbond_distance_DA
_geom_hbond_angle_DHA
_geom_hbond_site_symmetry_A
N27 H27 S21 0.86 3.05 3.389(3) 106.2 .
N7 H7 S1 0.86 2.88 3.238(3) 107.1 .
N3 H3 S29 0.86 2.70 3.433(3) 144.6 1_545
N23 H23 S9 0.86 2.59 3.378(3) 152.1 1_565
